data_2020021
loop_
_publ_author_name
'Nogueira, Thais C. M.'
'Pinheiro, Alessandra C.'
'Wardell, James L.'
'de Souza, Marcus V. N.'
'Abberley, Jordan P.'
'Harrison, William T. A.'

_publ_section_title
;
 Weak C---H&#x00B7;&#x00B7;&#x00B7;O and C---H&#x00B7;&#x00B7;&#x00B7;\p
 hydrogen bonds and \p--\p stacking interactions in a series of four
 <i>N</i>'-[(<i>E</i>)-(aryl)methylidene]-<i>N</i>-methyl-2-oxo-1,3-oxazolidine-4-carbohydrazides
;
_journal_coeditor_code UK3114
_journal_issue 8
_journal_name_full 'Acta Crystallographica Section C'
_journal_page_first
;
;
_journal_paper_doi 10.1107/S2053229615012450
_journal_volume 71
_journal_year 2015
_chemical_formula_iupac 'C12 H13 N3 O3'
_chemical_formula_moiety 'C12 H13 N3 O3'
_chemical_formula_sum 'C12 H13 N3 O3'
_chemical_formula_weight 247.26
_chemical_name_systematic <i>N</i>'-[(<i>E</i>)-Benzylidene]-<i>N</i>-methyl-2-oxo-1,3-oxazolidine-4-carbohydrazide
_space_group_IT_number 14
_symmetry_cell_setting monoclinic
_symmetry_space_group_name_Hall '-P 2yn'
_symmetry_space_group_name_H-M 'P 1 21/n 1'
_atom_sites_solution_hydrogens geom
_atom_sites_solution_primary direct
_atom_sites_solution_secondary difmap
_audit_creation_method SHELXL-97
_cell_angle_alpha 90.00
_cell_angle_beta 91.749(7)
_cell_angle_gamma 90.00
_cell_formula_units_Z 8
_cell_length_a 7.8881(9)
_cell_length_b 14.0296(17)
_cell_length_c 20.810(3)
_cell_measurement_reflns_used 10133
_cell_measurement_temperature 100(2)
_cell_measurement_theta_max 27.6
_cell_measurement_theta_min 3.1
_cell_volume 2301.9(5)
_computing_cell_refinement
;
CrystalClear (Rigaku, 2012)
;
_computing_data_collection
;
CrystalClear (Rigaku, 2012)
;
_computing_data_reduction
;
CrystalClear (Rigaku, 2012)
;
_computing_molecular_graphics
;
ORTEP-3 for Windows (Farrugia, 2012)
;
_computing_publication_material
;
publCIF (Westrip, 2010)
;
_computing_structure_refinement
;
SHELXL97 (Sheldrick, 2008)
;
_computing_structure_solution
;
SHELXS97 (Sheldrick, 2008)
;
_diffrn_ambient_temperature 100(2)
_diffrn_measured_fraction_theta_full 0.998
_diffrn_measured_fraction_theta_max 0.998
_diffrn_measurement_device_type 'Rugaku CCD'
_diffrn_measurement_method \w
_diffrn_radiation_monochromator graphite
_diffrn_radiation_source 'fine-focus sealed tube'
_diffrn_radiation_type MoK\a
_diffrn_radiation_wavelength 0.71073
_diffrn_reflns_av_R_equivalents 0.1082
_diffrn_reflns_av_sigmaI/netI 0.1273
_diffrn_reflns_limit_h_max 6
_diffrn_reflns_limit_h_min -10
_diffrn_reflns_limit_k_max 18
_diffrn_reflns_limit_k_min -18
_diffrn_reflns_limit_l_max 26
_diffrn_reflns_limit_l_min -25
_diffrn_reflns_number 21153
_diffrn_reflns_theta_full 27.48
_diffrn_reflns_theta_max 27.48
_diffrn_reflns_theta_min 3.06
_diffrn_standards_decay_% 0
_exptl_absorpt_coefficient_mu 0.105
_exptl_absorpt_correction_type none
_exptl_crystal_colour colourless
_exptl_crystal_density_diffrn 1.427
_exptl_crystal_density_method 'not measured'
_exptl_crystal_description chip
_exptl_crystal_F_000 1040
_exptl_crystal_size_max 0.07
_exptl_crystal_size_mid 0.04
_exptl_crystal_size_min 0.02
_refine_diff_density_max 0.443
_refine_diff_density_min -0.303
_refine_ls_extinction_method none
_refine_ls_goodness_of_fit_ref 0.920
_refine_ls_hydrogen_treatment mixed
_refine_ls_matrix_type full
_refine_ls_number_parameters 333
_refine_ls_number_reflns 5267
_refine_ls_number_restraints 0
_refine_ls_restrained_S_all 0.920
_refine_ls_R_factor_all 0.1662
_refine_ls_R_factor_gt 0.0702
_refine_ls_shift/su_max 0.000
_refine_ls_shift/su_mean 0.000
_refine_ls_structure_factor_coef Fsqd
_refine_ls_weighting_details 'calc w=1/[\s^2^(Fo^2^)+(0.0800P)^2^] where P=(Fo^2^+2Fc^2^)/3'
_refine_ls_weighting_scheme calc
_refine_ls_wR_factor_gt 0.1492
_refine_ls_wR_factor_ref 0.1862
_reflns_number_gt 2385
_reflns_number_total 5267
_reflns_threshold_expression I>2\s(I)
_cod_data_source_file uk3114sup1.cif
_cod_data_source_block I
_cod_original_sg_symbol_H-M 'P 21/n'
_cod_database_code 2020021
_cod_database_fobs_code 2020021

loop_
_symmetry_equiv_pos_as_xyz
'x, y, z'
'-x+1/2, y+1/2, -z+1/2'
'-x, -y, -z'
'x-1/2, -y-1/2, z-1/2'

loop_
_atom_site_type_symbol
_atom_site_label
_atom_site_fract_x
_atom_site_fract_y
_atom_site_fract_z
_atom_site_U_iso_or_equiv
_atom_site_adp_type
_atom_site_calc_flag
_atom_site_refinement_flags
_atom_site_occupancy
_atom_site_symmetry_multiplicity
C C1 0.9028(4) 0.6339(2) 0.42060(16) 0.0292(8) Uani d . 1 1
H H1 0.9550 0.6078 0.3840 0.035 Uiso calc R 1 1
C C2 0.8429(4) 0.5745(2) 0.46741(16) 0.0319(8) Uani d . 1 1
H H2 0.8546 0.5075 0.4629 0.038 Uiso calc R 1 1
C C3 0.7665(4) 0.6107(2) 0.52070(16) 0.0335(8) Uani d . 1 1
H H3 0.7248 0.5689 0.5525 0.040 Uiso calc R 1 1
C C4 0.7506(4) 0.7085(2) 0.52782(16) 0.0320(8) Uani d . 1 1
H H4 0.6988 0.7341 0.5647 0.038 Uiso calc R 1 1
C C5 0.8106(4) 0.7688(2) 0.48105(15) 0.0286(8) Uani d . 1 1
H H5 0.7996 0.8358 0.4860 0.034 Uiso calc R 1 1
C C6 0.8867(4) 0.7324(2) 0.42700(15) 0.0247(7) Uani d . 1 1
C C7 0.9506(4) 0.7979(2) 0.37904(15) 0.0269(7) Uani d . 1 1
H H7 0.9418 0.8647 0.3857 0.032 Uiso calc R 1 1
C C8 1.0827(5) 0.93197(19) 0.29462(16) 0.0337(8) Uani d . 1 1
H H8A 0.9654 0.9547 0.2961 0.051 Uiso calc R 1 1
H H8B 1.1397 0.9633 0.2591 0.051 Uiso calc R 1 1
H H8C 1.1426 0.9471 0.3353 0.051 Uiso calc R 1 1
C C9 1.1566(4) 0.7896(2) 0.23345(15) 0.0256(7) Uani d . 1 1
C C10 1.1489(4) 0.6811(2) 0.23093(15) 0.0267(7) Uani d . 1 1
H H10 1.1988 0.6531 0.2715 0.032 Uiso calc R 1 1
C C11 0.9681(4) 0.6431(2) 0.21806(15) 0.0300(8) Uani d . 1 1
H H11A 0.9379 0.5959 0.2512 0.036 Uiso calc R 1 1
H H11B 0.8847 0.6958 0.2184 0.036 Uiso calc R 1 1
C C12 1.1301(5) 0.5990(2) 0.13464(16) 0.0312(8) Uani d . 1 1
N N1 1.0180(3) 0.76675(16) 0.32839(12) 0.0256(6) Uani d . 1 1
N N2 1.0833(3) 0.82943(16) 0.28472(12) 0.0255(6) Uani d . 1 1
N N3 1.2335(4) 0.64422(18) 0.17600(13) 0.0315(7) Uani d . 1 1
H H1N 1.344(5) 0.654(2) 0.1622(16) 0.038 Uiso d . 1 1
O O1 1.2231(3) 0.83676(14) 0.19142(10) 0.0312(5) Uani d . 1 1
O O2 0.9705(3) 0.59923(15) 0.15560(10) 0.0357(6) Uani d . 1 1
O O3 1.1654(3) 0.56158(15) 0.08375(11) 0.0419(6) Uani d . 1 1
C C13 0.8928(4) 0.8429(2) -0.09588(15) 0.0293(8) Uani d . 1 1
H H13 0.8325 0.8698 -0.0615 0.035 Uiso calc R 1 1
C C14 0.9609(4) 0.9015(2) -0.14116(15) 0.0306(8) Uani d . 1 1
H H14 0.9493 0.9687 -0.1374 0.037 Uiso calc R 1 1
C C15 1.0457(4) 0.8637(2) -0.19184(16) 0.0316(8) Uani d . 1 1
H H15 1.0940 0.9047 -0.2227 0.038 Uiso calc R 1 1
C C16 1.0608(4) 0.7661(2) -0.19794(16) 0.0324(8) Uani d . 1 1
H H16 1.1170 0.7399 -0.2336 0.039 Uiso calc R 1 1
C C17 0.9946(4) 0.7066(2) -0.15245(14) 0.0279(8) Uani d . 1 1
H H17 1.0058 0.6395 -0.1568 0.033 Uiso calc R 1 1
C C18 0.9110(4) 0.7443(2) -0.09986(14) 0.0256(7) Uani d . 1 1
C C19 0.8448(4) 0.6804(2) -0.05104(14) 0.0246(7) Uani d . 1 1
H H19 0.8516 0.6132 -0.0560 0.029 Uiso calc R 1 1
C C20 0.7170(5) 0.5545(2) 0.03913(16) 0.0350(8) Uani d . 1 1
H H20A 0.8351 0.5333 0.0369 0.052 Uiso calc R 1 1
H H20B 0.6537 0.5341 0.0003 0.052 Uiso calc R 1 1
H H20C 0.6656 0.5265 0.0770 0.052 Uiso calc R 1 1
C C21 0.6424(4) 0.7036(2) 0.09435(15) 0.0262(7) Uani d . 1 1
C C22 0.6542(4) 0.8120(2) 0.09171(15) 0.0261(7) Uani d . 1 1
H H22 0.6048 0.8363 0.0500 0.031 Uiso calc R 1 1
C C23 0.8370(4) 0.8482(2) 0.10210(15) 0.0301(8) Uani d . 1 1
H H23A 0.9183 0.7944 0.1024 0.036 Uiso calc R 1 1
H H23B 0.8670 0.8933 0.0676 0.036 Uiso calc R 1 1
C C24 0.6797(5) 0.9008(2) 0.18577(17) 0.0317(8) Uani d . 1 1
N N4 0.7782(3) 0.71670(17) -0.00197(12) 0.0260(6) Uani d . 1 1
N N5 0.7120(3) 0.65802(16) 0.04380(12) 0.0276(6) Uani d . 1 1
N N6 0.5719(4) 0.85637(18) 0.14523(14) 0.0314(7) Uani d . 1 1
H H2N 0.466(5) 0.857(2) 0.1542(16) 0.038 Uiso d . 1 1
O O4 0.5786(3) 0.66074(14) 0.13891(11) 0.0325(6) Uani d . 1 1
O O5 0.8399(3) 0.89520(14) 0.16334(10) 0.0335(6) Uani d . 1 1
O O6 0.6516(3) 0.94059(15) 0.23570(11) 0.0417(6) Uani d . 1 1

loop_
_atom_site_aniso_label
_atom_site_aniso_U_11
_atom_site_aniso_U_22
_atom_site_aniso_U_33
_atom_site_aniso_U_12
_atom_site_aniso_U_13
_atom_site_aniso_U_23
C1 0.0306(19) 0.0274(16) 0.0297(18) 0.0008(14) 0.0017(15) -0.0016(14)
C2 0.038(2) 0.0218(15) 0.036(2) -0.0033(14) -0.0052(16) -0.0005(14)
C3 0.036(2) 0.0362(18) 0.0277(18) -0.0107(16) -0.0011(16) 0.0071(15)
C4 0.032(2) 0.0346(18) 0.0293(18) -0.0034(15) 0.0027(16) -0.0018(15)
C5 0.0292(19) 0.0264(16) 0.0300(18) -0.0002(14) -0.0021(15) -0.0031(14)
C6 0.0234(17) 0.0233(15) 0.0274(18) -0.0019(13) 0.0011(14) 0.0006(13)
C7 0.0314(19) 0.0219(15) 0.0273(18) -0.0009(13) -0.0009(16) -0.0028(13)
C8 0.051(2) 0.0144(14) 0.0363(19) -0.0035(15) 0.0045(17) -0.0015(13)
C9 0.0261(19) 0.0208(14) 0.0299(18) -0.0020(13) -0.0008(15) 0.0026(14)
C10 0.0319(19) 0.0216(15) 0.0268(18) 0.0014(13) 0.0052(15) 0.0022(13)
C11 0.039(2) 0.0224(15) 0.0291(19) -0.0035(14) 0.0037(16) -0.0034(13)
C12 0.042(2) 0.0213(15) 0.0309(19) 0.0035(15) 0.0060(17) 0.0034(15)
N1 0.0300(16) 0.0215(12) 0.0252(15) -0.0025(11) 0.0010(13) 0.0032(11)
N2 0.0331(16) 0.0177(12) 0.0257(15) 0.0000(11) 0.0028(12) 0.0001(11)
N3 0.0332(17) 0.0250(14) 0.0367(17) 0.0005(13) 0.0076(14) -0.0024(12)
O1 0.0328(14) 0.0255(11) 0.0354(13) -0.0018(10) 0.0047(11) 0.0039(10)
O2 0.0393(16) 0.0319(12) 0.0358(13) -0.0043(11) 0.0005(12) -0.0061(10)
O3 0.0607(18) 0.0304(12) 0.0350(14) 0.0019(12) 0.0060(13) -0.0066(11)
C13 0.0328(19) 0.0284(16) 0.0268(18) -0.0026(15) 0.0033(15) -0.0051(14)
C14 0.035(2) 0.0263(15) 0.0309(18) -0.0053(15) 0.0002(16) 0.0018(14)
C15 0.030(2) 0.0340(17) 0.0306(19) -0.0055(15) 0.0004(16) 0.0035(15)
C16 0.036(2) 0.0321(17) 0.0292(19) -0.0022(16) 0.0035(16) -0.0021(15)
C17 0.0260(19) 0.0272(16) 0.0303(19) -0.0030(14) 0.0002(15) -0.0020(14)
C18 0.0249(17) 0.0241(15) 0.0277(18) -0.0030(13) -0.0011(15) -0.0038(13)
C19 0.0245(18) 0.0236(15) 0.0255(17) -0.0021(13) -0.0018(14) -0.0032(13)
C20 0.051(2) 0.0202(15) 0.034(2) -0.0038(15) 0.0058(17) -0.0023(14)
C21 0.0229(18) 0.0264(15) 0.0293(18) -0.0011(13) 0.0024(15) 0.0027(14)
C22 0.033(2) 0.0208(14) 0.0251(17) 0.0043(14) 0.0026(15) 0.0000(13)
C23 0.0317(19) 0.0243(15) 0.034(2) 0.0014(14) -0.0016(16) 0.0012(14)
C24 0.043(2) 0.0176(14) 0.035(2) -0.0007(15) 0.0025(17) 0.0017(14)
N4 0.0259(15) 0.0250(13) 0.0273(15) -0.0053(11) 0.0028(12) 0.0026(12)
N5 0.0344(16) 0.0202(12) 0.0285(15) -0.0015(12) 0.0035(13) 0.0010(11)
N6 0.0332(17) 0.0295(14) 0.0319(16) 0.0019(14) 0.0054(14) -0.0054(12)
O4 0.0345(14) 0.0275(11) 0.0358(13) -0.0017(10) 0.0071(11) 0.0047(10)
O5 0.0361(15) 0.0259(11) 0.0386(14) -0.0058(10) 0.0012(11) -0.0072(10)
O6 0.0583(17) 0.0265(12) 0.0405(14) -0.0067(11) 0.0082(13) -0.0122(11)

loop_
_atom_type_symbol
_atom_type_description
_atom_type_scat_dispersion_real
_atom_type_scat_dispersion_imag
_atom_type_scat_source
C C 0.0033 0.0016 'International Tables Vol C Tables 4.2.6.8 and 6.1.1.4'
H H 0.0000 0.0000 'International Tables Vol C Tables 4.2.6.8 and 6.1.1.4'
N N 0.0061 0.0033 'International Tables Vol C Tables 4.2.6.8 and 6.1.1.4'
O O 0.0106 0.0060 'International Tables Vol C Tables 4.2.6.8 and 6.1.1.4'

loop_
_geom_angle_atom_site_label_1
_geom_angle_atom_site_label_2
_geom_angle_atom_site_label_3
_geom_angle
C2 C1 C6 119.9(3)
C2 C1 H1 120.1
C6 C1 H1 120.1
C3 C2 C1 121.0(3)
C3 C2 H2 119.5
C1 C2 H2 119.5
C2 C3 C4 119.7(3)
C2 C3 H3 120.2
C4 C3 H3 120.2
C5 C4 C3 119.7(3)
C5 C4 H4 120.2
C3 C4 H4 120.2
C4 C5 C6 120.8(3)
C4 C5 H5 119.6
C6 C5 H5 119.6
C5 C6 C1 119.0(3)
C5 C6 C7 119.3(3)
C1 C6 C7 121.7(3)
N1 C7 C6 120.8(3)
N1 C7 H7 119.6
C6 C7 H7 119.6
N2 C8 H8A 109.5
N2 C8 H8B 109.5
H8A C8 H8B 109.5
N2 C8 H8C 109.5
H8A C8 H8C 109.5
H8B C8 H8C 109.5
O1 C9 N2 122.8(3)
O1 C9 C10 122.1(3)
N2 C9 C10 115.0(3)
N3 C10 C9 111.6(3)
N3 C10 C11 100.8(2)
C9 C10 C11 112.8(3)
N3 C10 H10 110.4
C9 C10 H10 110.4
C11 C10 H10 110.4
O2 C11 C10 105.5(3)
O2 C11 H11A 110.6
C10 C11 H11A 110.6
O2 C11 H11B 110.6
C10 C11 H11B 110.6
H11A C11 H11B 108.8
O3 C12 N3 127.9(3)
O3 C12 O2 121.5(3)
N3 C12 O2 110.6(3)
C7 N1 N2 120.1(2)
C9 N2 N1 115.8(2)
C9 N2 C8 121.7(3)
N1 N2 C8 122.4(2)
C12 N3 C10 113.3(3)
C12 N3 H1N 115(2)
C10 N3 H1N 131(2)
C12 O2 C11 109.4(3)
C14 C13 C18 120.7(3)
C14 C13 H13 119.6
C18 C13 H13 119.6
C15 C14 C13 120.4(3)
C15 C14 H14 119.8
C13 C14 H14 119.8
C14 C15 C16 120.0(3)
C14 C15 H15 120.0
C16 C15 H15 120.0
C17 C16 C15 120.1(3)
C17 C16 H16 119.9
C15 C16 H16 119.9
C16 C17 C18 120.5(3)
C16 C17 H17 119.8
C18 C17 H17 119.8
C13 C18 C17 118.3(3)
C13 C18 C19 121.8(3)
C17 C18 C19 119.9(3)
N4 C19 C18 118.5(3)
N4 C19 H19 120.7
C18 C19 H19 120.7
N5 C20 H20A 109.5
N5 C20 H20B 109.5
H20A C20 H20B 109.5
N5 C20 H20C 109.5
H20A C20 H20C 109.5
H20B C20 H20C 109.5
O4 C21 N5 122.6(3)
O4 C21 C22 122.9(3)
N5 C21 C22 114.5(3)
N6 C22 C21 111.8(3)
N6 C22 C23 101.0(2)
C21 C22 C23 112.5(3)
N6 C22 H22 110.4
C21 C22 H22 110.4
C23 C22 H22 110.4
O5 C23 C22 105.4(3)
O5 C23 H23A 110.7
C22 C23 H23A 110.7
O5 C23 H23B 110.7
C22 C23 H23B 110.7
H23A C23 H23B 108.8
O6 C24 N6 129.1(4)
O6 C24 O5 121.3(3)
N6 C24 O5 109.6(3)
C19 N4 N5 119.5(2)
C21 N5 N4 115.2(2)
C21 N5 C20 122.2(3)
N4 N5 C20 122.7(3)
C24 N6 C22 113.3(3)
C24 N6 H2N 118(2)
C22 N6 H2N 129(2)
C24 O5 C23 110.0(2)

loop_
_geom_bond_atom_site_label_1
_geom_bond_atom_site_label_2
_geom_bond_distance
C1 C2 1.376(4)
C1 C6 1.395(4)
C1 H1 0.9500
C2 C3 1.376(5)
C2 H2 0.9500
C3 C4 1.386(4)
C3 H3 0.9500
C4 C5 1.383(4)
C4 H4 0.9500
C5 C6 1.388(4)
C5 H5 0.9500
C6 C7 1.458(4)
C7 N1 1.272(4)
C7 H7 0.9500
C8 N2 1.453(3)
C8 H8A 0.9800
C8 H8B 0.9800
C8 H8C 0.9800
C9 O1 1.228(4)
C9 N2 1.350(4)
C9 C10 1.523(4)
C10 N3 1.438(4)
C10 C11 1.539(4)
C10 H10 1.0000
C11 O2 1.439(4)
C11 H11A 0.9900
C11 H11B 0.9900
C12 O3 1.222(4)
C12 N3 1.329(4)
C12 O2 1.345(4)
N1 N2 1.376(3)
N3 H1N 0.93(4)
C13 C14 1.373(4)
C13 C18 1.393(4)
C13 H13 0.9500
C14 C15 1.373(5)
C14 H14 0.9500
C15 C16 1.381(4)
C15 H15 0.9500
C16 C17 1.377(4)
C16 H16 0.9500
C17 C18 1.398(4)
C17 H17 0.9500
C18 C19 1.463(4)
C19 N4 1.269(4)
C19 H19 0.9500
C20 N5 1.456(4)
C20 H20A 0.9800
C20 H20B 0.9800
C20 H20C 0.9800
C21 O4 1.226(4)
C21 N5 1.361(4)
C21 C22 1.525(4)
C22 N6 1.447(4)
C22 C23 1.538(5)
C22 H22 1.0000
C23 O5 1.434(4)
C23 H23A 0.9900
C23 H23B 0.9900
C24 O6 1.206(4)
C24 N6 1.334(4)
C24 O5 1.363(4)
N4 N5 1.374(3)
N6 H2N 0.86(4)

loop_
_geom_hbond_atom_site_label_D
_geom_hbond_atom_site_label_H
_geom_hbond_atom_site_label_A
_geom_hbond_site_symmetry_A
_geom_hbond_distance_DH
_geom_hbond_distance_HA
_geom_hbond_distance_DA
_geom_hbond_angle_DHA
N3 H1N O4 1_655 0.93(4) 1.93(4) 2.861(4) 174(3)
N6 H2N O1 1_455 0.86(4) 2.11(4) 2.955(4) 168(3)
C11 H11A O6 2_645 0.99 2.31 3.154(4) 143
C14 H14 O5 3_775 0.95 2.60 3.296(4) 130
C19 H19 O3 3_765 0.95 2.52 3.463(4) 171
C10 H10 Cg4 4_576 1.00 2.81 3.587(3) 135
C22 H22 Cg2 4_475 1.00 2.67 3.512(3) 142

loop_
_geom_torsion_atom_site_label_1
_geom_torsion_atom_site_label_2
_geom_torsion_atom_site_label_3
_geom_torsion_atom_site_label_4
_geom_torsion
C6 C1 C2 C3 0.2(5)
C1 C2 C3 C4 -0.6(5)
C2 C3 C4 C5 0.5(5)
C3 C4 C5 C6 -0.1(5)
C4 C5 C6 C1 -0.3(5)
C4 C5 C6 C7 -179.2(3)
C2 C1 C6 C5 0.2(5)
C2 C1 C6 C7 179.1(3)
C5 C6 C7 N1 -178.6(3)
C1 C6 C7 N1 2.5(5)
O1 C9 C10 N3 2.4(4)
N2 C9 C10 N3 -178.4(3)
O1 C9 C10 C11 -110.3(3)
N2 C9 C10 C11 68.9(4)
N3 C10 C11 O2 -5.7(3)
C9 C10 C11 O2 113.4(3)
C6 C7 N1 N2 -177.6(3)
O1 C9 N2 N1 -178.5(3)
C10 C9 N2 N1 2.3(4)
O1 C9 N2 C8 -1.9(5)
C10 C9 N2 C8 178.9(3)
C7 N1 N2 C9 178.1(3)
C7 N1 N2 C8 1.5(4)
O3 C12 N3 C10 179.1(3)
O2 C12 N3 C10 -0.3(4)
C9 C10 N3 C12 -116.1(3)
C11 C10 N3 C12 3.9(3)
O3 C12 O2 C11 176.7(3)
N3 C12 O2 C11 -3.8(3)
C10 C11 O2 C12 6.0(3)
C18 C13 C14 C15 1.2(5)
C13 C14 C15 C16 0.9(5)
C14 C15 C16 C17 -1.6(5)
C15 C16 C17 C18 0.3(5)
C14 C13 C18 C17 -2.5(5)
C14 C13 C18 C19 177.8(3)
C16 C17 C18 C13 1.7(5)
C16 C17 C18 C19 -178.5(3)
C13 C18 C19 N4 -4.3(4)
C17 C18 C19 N4 176.0(3)
O4 C21 C22 N6 -3.8(4)
N5 C21 C22 N6 177.6(3)
O4 C21 C22 C23 109.0(3)
N5 C21 C22 C23 -69.6(3)
N6 C22 C23 O5 8.1(3)
C21 C22 C23 O5 -111.3(3)
C18 C19 N4 N5 178.6(3)
O4 C21 N5 N4 -180.0(3)
C22 C21 N5 N4 -1.3(4)
O4 C21 N5 C20 -0.5(5)
C22 C21 N5 C20 178.1(3)
C19 N4 N5 C21 -179.6(3)
C19 N4 N5 C20 1.0(4)
O6 C24 N6 C22 -176.5(3)
O5 C24 N6 C22 2.6(4)
C21 C22 N6 C24 113.1(3)
C23 C22 N6 C24 -6.7(3)
O6 C24 O5 C23 -177.5(3)
N6 C24 O5 C23 3.3(3)
C22 C23 O5 C24 -7.3(3)
